data_4502690
loop_
_publ_author_name
'Keene, Tony D.'
'Zimmermann, Iwan'
'Neels, Antonia'
'Sereda, Olha'
'Hauser, J\"urg'
'Liu, Shi-Xia'
'Decurtins, Silvio'

_publ_section_title
;
 Crystal Engineering of a Series of Arylammonium Copper(II) Malonates
;
_journal_issue 4
_journal_name_full 'Crystal Growth &amp; Design'
_journal_page_first 1854
_journal_paper_doi 10.1021/cg9015349
_journal_volume 10
_journal_year 2010
_chemical_formula_moiety 'C6 H8 Cu O10, 2(C8 H9 F3 N)'
_chemical_formula_sum 'C22 H26 Cu F6 N2 O10'
_chemical_formula_weight 655.99
_chemical_melting_point ?
_chemical_name_common
;
 [4-fmbnlH]2[Cu(mal)2(H2O)2]
;
_chemical_name_systematic
;
 [4-fmbnlH]2[Cu(mal)2(H2O)2]
;
_space_group_IT_number 14
_symmetry_cell_setting monoclinic
_symmetry_space_group_name_Hall '-P 2yab'
_symmetry_space_group_name_H-M 'P 1 21/a 1'
_atom_sites_solution_hydrogens geom
_atom_sites_solution_primary direct
_atom_sites_solution_secondary difmap
_audit_creation_method SHELXL-97
_cell_angle_alpha 90.000
_cell_angle_beta 100.635(5)
_cell_angle_gamma 90.000
_cell_formula_units_Z 2
_cell_length_a 11.887(5)
_cell_length_b 8.328(5)
_cell_length_c 13.892(5)
_cell_measurement_reflns_used 8000
_cell_measurement_temperature 173(2)
_cell_measurement_theta_max 52.1
_cell_measurement_theta_min 3.3
_cell_volume 1351.6(11)
_computing_cell_refinement 'X-Area V1.35'
_computing_data_collection 'X-Area V1.35 (Stoe & Cie, 2006)'
_computing_data_reduction 'X-RED32 V1.31 (Stoe & Cie, 2006)'
_computing_molecular_graphics 'DIAMOND 2.1a  (Brandenberg, 1999)'
_computing_publication_material SHELXL-97
_computing_structure_refinement 'SHELXL-97 (Sheldrick, 1997)'
_computing_structure_solution 'SIR92 (Altomare, 1994)'
_diffrn_ambient_temperature 173(2)
_diffrn_measured_fraction_theta_full 0.992
_diffrn_measured_fraction_theta_max 0.992
_diffrn_measurement_device_type 'STOE IPDS-2'
_diffrn_measurement_method 'phi + omega scans'
_diffrn_radiation_monochromator graphite
_diffrn_radiation_source 'fine-focus sealed tube'
_diffrn_radiation_type MoK\a
_diffrn_radiation_wavelength 0.71073
_diffrn_reflns_av_R_equivalents 0.0339
_diffrn_reflns_av_sigmaI/netI 0.0312
_diffrn_reflns_limit_h_max 14
_diffrn_reflns_limit_h_min -14
_diffrn_reflns_limit_k_max 10
_diffrn_reflns_limit_k_min -10
_diffrn_reflns_limit_l_max 17
_diffrn_reflns_limit_l_min -17
_diffrn_reflns_number 10253
_diffrn_reflns_theta_full 26.01
_diffrn_reflns_theta_max 26.01
_diffrn_reflns_theta_min 2.86
_exptl_absorpt_coefficient_mu 0.906
_exptl_absorpt_correction_T_max 0.8467
_exptl_absorpt_correction_T_min 0.6453
_exptl_absorpt_correction_type multi-scan
_exptl_absorpt_process_details
;
[c.f. r.h. blessing, acta cryst. (1995), a51, 33-38]
;
_exptl_crystal_colour blue
_exptl_crystal_density_diffrn 1.612
_exptl_crystal_density_method 'not measured'
_exptl_crystal_description plate
_exptl_crystal_F_000 670
_exptl_crystal_size_max 0.53
_exptl_crystal_size_mid 0.34
_exptl_crystal_size_min 0.19
_refine_diff_density_max 0.530
_refine_diff_density_min -0.384
_refine_diff_density_rms 0.059
_refine_ls_extinction_method none
_refine_ls_goodness_of_fit_ref 1.014
_refine_ls_hydrogen_treatment mixed
_refine_ls_matrix_type full
_refine_ls_number_parameters 193
_refine_ls_number_reflns 2636
_refine_ls_number_restraints 3
_refine_ls_restrained_S_all 1.013
_refine_ls_R_factor_all 0.0426
_refine_ls_R_factor_gt 0.0309
_refine_ls_shift/su_max 0.000
_refine_ls_shift/su_mean 0.000
_refine_ls_structure_factor_coef Fsqd
_refine_ls_weighting_details 'w=1/[\s^2^(Fo^2^)+(0.0506P)^2^] where P=(Fo^2^+2Fc^2^)/3'
_refine_ls_weighting_scheme calc
_refine_ls_wR_factor_gt 0.0743
_refine_ls_wR_factor_ref 0.0778
_reflns_number_gt 2105
_reflns_number_total 2636
_reflns_threshold_expression >2sigma(I)
_cod_data_source_file cg9015349_si_006.cif
_cod_data_source_block fmbnl
_cod_depositor_comments
;
The following automatic conversions were performed:

'_chemical_melting_point' value 'n/a' was changed to '?' - the value
is undefined or not given.

Automatic conversion script
Id: cif_fix_values 1715 2011-07-08 13:25:40Z adriana 
;
_cod_original_sg_symbol_H-M 'P 21/a'
_cod_database_code 4502690

loop_
_symmetry_equiv_pos_as_xyz
'x, y, z'
'-x+1/2, y+1/2, -z'
'-x, -y, -z'
'x-1/2, -y-1/2, z'

loop_
_atom_site_label
_atom_site_type_symbol
_atom_site_fract_x
_atom_site_fract_y
_atom_site_fract_z
_atom_site_U_iso_or_equiv
_atom_site_adp_type
_atom_site_occupancy
_atom_site_symmetry_multiplicity
_atom_site_calc_flag
_atom_site_refinement_flags
Cu1 Cu 0.5000 0.0000 0.5000 0.01588(11) Uani 1 2 d S
O1W O 0.59150(12) 0.03791(17) 0.35188(12) 0.0263(3) Uani 1 1 d D
O3 O 0.36770(11) 0.11592(16) 0.43134(10) 0.0182(3) Uani 1 1 d .
O2 O 0.30031(11) -0.36789(16) 0.38059(10) 0.0218(3) Uani 1 1 d .
F1 F 0.58595(18) 0.8803(2) -0.03693(12) 0.0692(5) Uani 1 1 d .
O1 O 0.43740(11) -0.20469(16) 0.44973(10) 0.0184(3) Uani 1 1 d .
N11 N 0.44829(13) 0.3903(2) 0.35369(11) 0.0178(3) Uani 1 1 d .
H11A H 0.4102 0.3150 0.3828 0.027 Uiso 1 1 calc R
H11B H 0.4247 0.4900 0.3680 0.027 Uiso 1 1 calc R
H11C H 0.5249 0.3806 0.3763 0.027 Uiso 1 1 calc R
O4 O 0.18431(11) 0.15107(16) 0.37226(10) 0.0200(3) Uani 1 1 d .
F2 F 0.68423(19) 0.9648(2) 0.09464(14) 0.0753(6) Uani 1 1 d .
F3 F 0.74687(19) 0.7747(3) 0.01633(19) 0.0952(8) Uani 1 1 d .
C1 C 0.33305(16) -0.2350(2) 0.41668(13) 0.0152(4) Uani 1 1 d .
C2 C 0.24108(16) -0.1116(2) 0.42242(15) 0.0197(4) Uani 1 1 d .
H2A H 0.1728 -0.1418 0.3735 0.024 Uiso 1 1 calc R
H2B H 0.2198 -0.1215 0.4878 0.024 Uiso 1 1 calc R
C14 C 0.4632(2) 0.6502(3) 0.20178(18) 0.0401(6) Uani 1 1 d .
H14 H 0.4081 0.6847 0.2389 0.048 Uiso 1 1 calc R
C12 C 0.4240(2) 0.3661(3) 0.24629(15) 0.0280(5) Uani 1 1 d .
H12A H 0.3405 0.3745 0.2219 0.034 Uiso 1 1 calc R
H12B H 0.4487 0.2571 0.2309 0.034 Uiso 1 1 calc R
C18 C 0.5973(2) 0.7136(3) 0.10030(17) 0.0340(5) Uani 1 1 d .
C3 C 0.26554(16) 0.0634(2) 0.40674(13) 0.0147(4) Uani 1 1 d .
C13 C 0.48508(18) 0.4885(3) 0.19531(14) 0.0244(4) Uani 1 1 d .
C16 C 0.5192(3) 0.7626(3) 0.15569(19) 0.0416(6) Uani 1 1 d .
H16 H 0.5040 0.8737 0.1621 0.050 Uiso 1 1 calc R
C15 C 0.5659(2) 0.4417(3) 0.14192(19) 0.0422(6) Uani 1 1 d .
H15 H 0.5838 0.3310 0.1378 0.051 Uiso 1 1 calc R
C17 C 0.6212(3) 0.5535(4) 0.0943(2) 0.0503(7) Uani 1 1 d .
H17 H 0.6763 0.5194 0.0570 0.060 Uiso 1 1 calc R
C19 C 0.6529(3) 0.8330(4) 0.0448(2) 0.0495(7) Uani 1 1 d .
H1W H 0.645(2) -0.035(3) 0.352(3) 0.074 Uiso 1 1 d D
H2W H 0.627(2) 0.1301(19) 0.352(3) 0.074 Uiso 1 1 d D

loop_
_atom_site_aniso_label
_atom_site_aniso_U_11
_atom_site_aniso_U_22
_atom_site_aniso_U_33
_atom_site_aniso_U_23
_atom_site_aniso_U_13
_atom_site_aniso_U_12
Cu1 0.00940(16) 0.00721(17) 0.02974(18) 0.00131(14) 0.00021(12) 0.00006(14)
O1W 0.0192(7) 0.0174(8) 0.0432(8) -0.0021(6) 0.0077(6) 0.0006(6)
O3 0.0105(6) 0.0103(7) 0.0331(7) 0.0039(5) 0.0020(5) -0.0005(5)
O2 0.0177(7) 0.0108(7) 0.0373(8) -0.0057(6) 0.0061(6) -0.0027(6)
F1 0.0889(14) 0.0671(12) 0.0508(10) 0.0296(9) 0.0109(9) -0.0183(11)
O1 0.0111(6) 0.0103(6) 0.0338(7) -0.0006(5) 0.0039(5) 0.0006(5)
N11 0.0135(8) 0.0135(8) 0.0273(8) 0.0048(6) 0.0058(6) 0.0010(7)
O4 0.0123(7) 0.0125(7) 0.0334(7) 0.0004(5) -0.0002(6) 0.0020(5)
F2 0.0913(15) 0.0636(13) 0.0724(12) 0.0041(9) 0.0186(11) -0.0430(11)
F3 0.0795(15) 0.0841(16) 0.143(2) 0.0389(14) 0.0756(16) 0.0052(13)
C1 0.0147(9) 0.0100(9) 0.0217(9) 0.0022(7) 0.0055(7) -0.0007(8)
C2 0.0108(9) 0.0120(9) 0.0361(11) 0.0002(8) 0.0042(8) 0.0002(8)
C14 0.0570(16) 0.0282(13) 0.0429(14) 0.0051(10) 0.0297(13) 0.0063(12)
C12 0.0308(12) 0.0225(11) 0.0284(11) 0.0007(9) -0.0003(9) -0.0054(10)
C18 0.0335(12) 0.0384(14) 0.0306(12) 0.0076(10) 0.0072(10) -0.0039(11)
C3 0.0121(9) 0.0129(9) 0.0195(9) -0.0016(7) 0.0039(7) 0.0009(8)
C13 0.0283(11) 0.0236(11) 0.0205(9) 0.0028(9) 0.0022(8) 0.0012(10)
C16 0.0631(18) 0.0222(12) 0.0439(14) 0.0064(10) 0.0216(13) 0.0007(12)
C15 0.0537(16) 0.0280(12) 0.0499(15) 0.0034(11) 0.0224(13) 0.0103(12)
C17 0.0523(17) 0.0440(16) 0.0645(18) 0.0079(13) 0.0369(15) 0.0083(14)
C19 0.0493(16) 0.0501(18) 0.0532(16) 0.0118(14) 0.0198(14) -0.0089(15)

loop_
_atom_type_symbol
_atom_type_description
_atom_type_scat_dispersion_real
_atom_type_scat_dispersion_imag
_atom_type_scat_source
C C 0.0033 0.0016 'International Tables Vol C Tables 4.2.6.8 and 6.1.1.4'
H H 0.0000 0.0000 'International Tables Vol C Tables 4.2.6.8 and 6.1.1.4'
N N 0.0061 0.0033 'International Tables Vol C Tables 4.2.6.8 and 6.1.1.4'
O O 0.0106 0.0060 'International Tables Vol C Tables 4.2.6.8 and 6.1.1.4'
F F 0.0171 0.0103 'International Tables Vol C Tables 4.2.6.8 and 6.1.1.4'
Cu Cu 0.3201 1.2651 'International Tables Vol C Tables 4.2.6.8 and 6.1.1.4'

loop_
_geom_angle_atom_site_label_1
_geom_angle_atom_site_label_2
_geom_angle_atom_site_label_3
_geom_angle
_geom_angle_site_symmetry_1
_geom_angle_site_symmetry_3
O1 Cu1 O1 180.00(9) . 3_656
O1 Cu1 O3 87.82(6) . 3_656
O1 Cu1 O3 92.18(6) 3_656 3_656
O1 Cu1 O3 92.18(6) . .
O1 Cu1 O3 87.82(6) 3_656 .
O3 Cu1 O3 180.00(7) 3_656 .
H1W O1W H2W 105.0(15) . .
C3 O3 Cu1 127.30(12) . .
C1 O1 Cu1 126.25(12) . .
C12 N11 H11A 109.5 . .
C12 N11 H11B 109.5 . .
H11A N11 H11B 109.5 . .
C12 N11 H11C 109.5 . .
H11A N11 H11C 109.5 . .
H11B N11 H11C 109.5 . .
O2 C1 O1 122.32(17) . .
O2 C1 C2 116.66(17) . .
O1 C1 C2 120.99(17) . .
C3 C2 C1 119.18(16) . .
C3 C2 H2A 107.5 . .
C1 C2 H2A 107.5 . .
C3 C2 H2B 107.5 . .
C1 C2 H2B 107.5 . .
H2A C2 H2B 107.0 . .
C16 C14 C13 121.4(2) . .
C16 C14 H14 119.3 . .
C13 C14 H14 119.3 . .
N11 C12 C13 111.19(17) . .
N11 C12 H12A 109.4 . .
C13 C12 H12A 109.4 . .
N11 C12 H12B 109.4 . .
C13 C12 H12B 109.4 . .
H12A C12 H12B 108.0 . .
C17 C18 C16 119.6(2) . .
C17 C18 C19 120.2(2) . .
C16 C18 C19 120.2(2) . .
O4 C3 O3 122.57(18) . .
O4 C3 C2 117.99(17) . .
O3 C3 C2 119.42(16) . .
C15 C13 C14 118.2(2) . .
C15 C13 C12 120.6(2) . .
C14 C13 C12 121.2(2) . .
C18 C16 C14 119.6(2) . .
C18 C16 H16 120.2 . .
C14 C16 H16 120.2 . .
C13 C15 C17 120.7(3) . .
C13 C15 H15 119.7 . .
C17 C15 H15 119.7 . .
C18 C17 C15 120.4(3) . .
C18 C17 H17 119.8 . .
C15 C17 H17 119.8 . .
F2 C19 F1 105.7(3) . .
F2 C19 F3 106.7(3) . .
F1 C19 F3 104.9(2) . .
F2 C19 C18 113.3(2) . .
F1 C19 C18 113.0(2) . .
F3 C19 C18 112.6(3) . .

loop_
_geom_bond_atom_site_label_1
_geom_bond_atom_site_label_2
_geom_bond_distance
_geom_bond_site_symmetry_2
Cu1 O1 1.9379(16) .
Cu1 O1 1.9379(16) 3_656
Cu1 O3 1.9394(14) 3_656
Cu1 O3 1.9394(14) .
O1W H1W 0.877(10) .
O1W H2W 0.878(10) .
O3 C3 1.277(2) .
O2 C1 1.247(2) .
F1 C19 1.321(3) .
O1 C1 1.266(2) .
N11 C12 1.480(3) .
N11 H11A 0.9100 .
N11 H11B 0.9100 .
N11 H11C 0.9100 .
O4 C3 1.235(2) .
F2 C19 1.314(4) .
F3 C19 1.343(4) .
C1 C2 1.513(3) .
C2 C3 1.510(3) .
C2 H2A 0.9900 .
C2 H2B 0.9900 .
C14 C16 1.374(4) .
C14 C13 1.378(3) .
C14 H14 0.9500 .
C12 C13 1.503(3) .
C12 H12A 0.9900 .
C12 H12B 0.9900 .
C18 C17 1.369(4) .
C18 C16 1.372(4) .
C18 C19 1.486(4) .
C13 C15 1.374(3) .
C16 H16 0.9500 .
C15 C17 1.378(4) .
C15 H15 0.9500 .
C17 H17 0.9500 .
